data_4512982
loop_
_publ_author_name
'Pfeiffer, Constance R.'
'Atwood, Stuart G.'
'Samadello, Luca'
'Atwood, Jerry L.'

_publ_section_title
;
 Investigating Properties and Trends of Cocrystals Composed of
 Pyrogallol[4]arenes and Anthracene-Based Fluorescent Probes
;
_journal_issue 6
_journal_name_full 'Crystal Growth &amp; Design'
_journal_page_first 2958
_journal_paper_doi 10.1021/acs.cgd.5b00385
_journal_volume 15
_journal_year 2015
_chemical_formula_moiety 'C40 H48 O12, C14 H10, 2(C2 H3 N1)'
_chemical_formula_sum 'C58 H64 N2 O12'
_chemical_formula_weight 981.11
_chemical_name_common 'C-propyl-pyrogallol[4]arene with anthracene'
_space_group_IT_number 2
_symmetry_cell_setting triclinic
_symmetry_Int_Tables_number 2
_symmetry_space_group_name_Hall '-P 1'
_symmetry_space_group_name_H-M 'P -1'
_atom_sites_solution_hydrogens geom
_atom_sites_solution_primary direct
_atom_sites_solution_secondary difmap
_audit_creation_method SHELXL-97
_cell_angle_alpha 73.740(3)
_cell_angle_beta 85.023(3)
_cell_angle_gamma 60.828(3)
_cell_formula_units_Z 2
_cell_length_a 12.367(3)
_cell_length_b 12.398(3)
_cell_length_c 19.467(5)
_cell_measurement_reflns_used 3978
_cell_measurement_temperature 173(2)
_cell_measurement_theta_max 26.7
_cell_measurement_theta_min 2.2
_cell_volume 2497.6(11)
_computing_cell_refinement 'APEX2 (Bruker AXS, 2008)'
_computing_data_collection 'APEX2 (Bruker AXS, 2008)'
_computing_data_reduction 'APEX2 (Bruker AXS, 2008)'
_computing_molecular_graphics 'X-SEED, Barbour, 2001'
_computing_publication_material 'CIFTAB (Sheldrick, 2013)'
_computing_structure_refinement 'SHELXL-1997 (Sheldrick, 1997)'
_computing_structure_solution 'SHELXS-1997 (Sheldrick, 1997)'
_diffrn_ambient_temperature 173(2)
_diffrn_measured_fraction_theta_full 0.990
_diffrn_measured_fraction_theta_max 0.990
_diffrn_measurement_device_type 'Bruker APEXII CCD area detector'
_diffrn_measurement_method 'omega scans'
_diffrn_radiation_monochromator graphite
_diffrn_radiation_type MoK\a
_diffrn_radiation_wavelength 0.71073
_diffrn_reflns_av_R_equivalents 0.0467
_diffrn_reflns_av_sigmaI/netI 0.0628
_diffrn_reflns_limit_h_max 15
_diffrn_reflns_limit_h_min -15
_diffrn_reflns_limit_k_max 15
_diffrn_reflns_limit_k_min -15
_diffrn_reflns_limit_l_max 25
_diffrn_reflns_limit_l_min -25
_diffrn_reflns_number 29057
_diffrn_reflns_theta_full 27.26
_diffrn_reflns_theta_max 27.26
_diffrn_reflns_theta_min 1.89
_diffrn_source 'fine-focus sealed tube'
_diffrn_standards_decay_% 0.0
_exptl_absorpt_coefficient_mu 0.091
_exptl_absorpt_correction_T_max 0.999
_exptl_absorpt_correction_T_min 0.88
_exptl_absorpt_correction_type multi-scan
_exptl_absorpt_process_details
;
 Data were corrected for decay and absorption using the program SADABS 
 (Sheldrick, G. M. (2003). SADABS. Version 2.10. University of
 G\"ottingen, Germany).
;
_exptl_crystal_colour colourless
_exptl_crystal_density_diffrn 1.305
_exptl_crystal_density_method 'not measured'
_exptl_crystal_description plate
_exptl_crystal_F_000 1044
_exptl_crystal_size_max 0.12
_exptl_crystal_size_mid 0.10
_exptl_crystal_size_min 0.01
_refine_diff_density_max 0.562
_refine_diff_density_min -0.267
_refine_diff_density_rms 0.054
_refine_ls_extinction_method none
_refine_ls_goodness_of_fit_ref 1.084
_refine_ls_hydrogen_treatment constr
_refine_ls_matrix_type full
_refine_ls_number_parameters 667
_refine_ls_number_reflns 11064
_refine_ls_number_restraints 0
_refine_ls_restrained_S_all 1.084
_refine_ls_R_factor_all 0.0881
_refine_ls_R_factor_gt 0.0534
_refine_ls_shift/su_max 0.000
_refine_ls_shift/su_mean 0.000
_refine_ls_structure_factor_coef Fsqd
_refine_ls_weighting_details 'calc w=1/[\s^2^(Fo^2^)+(0.0632P)^2^+0.2079P] where P=(Fo^2^+2Fc^2^)/3'
_refine_ls_weighting_scheme calc
_refine_ls_wR_factor_gt 0.1300
_refine_ls_wR_factor_ref 0.1476
_reflns_number_gt 7169
_reflns_number_total 11064
_reflns_threshold_expression >2sigma(I)
_cod_data_source_file cg5b00385_si_001.cif
_cod_data_source_block Cocrystal_1
_cod_depositor_comments 'Adding full bibliography for 4512982--4512998.cif.'
_cod_original_cell_volume 2497.5(11)
_cod_database_code 4512982

loop_
_symmetry_equiv_pos_as_xyz
'x, y, z'
'-x, -y, -z'

loop_
_atom_site_label
_atom_site_type_symbol
_atom_site_fract_x
_atom_site_fract_y
_atom_site_fract_z
_atom_site_U_iso_or_equiv
_atom_site_adp_type
_atom_site_occupancy
_atom_site_symmetry_multiplicity
_atom_site_calc_flag
_atom_site_refinement_flags
O9 O 0.55352(12) 0.49176(12) 0.42009(7) 0.0204(3) Uani 1 1 d .
H9 H 0.4803 0.5519 0.4169 0.024 Uiso 1 1 calc R
O12 O 0.12916(12) 1.16041(12) 0.38349(7) 0.0224(3) Uani 1 1 d .
H12 H 0.1131 1.1383 0.4263 0.027 Uiso 1 1 calc R
O7 O 0.95356(12) 0.44275(12) 0.42169(7) 0.0219(3) Uani 1 1 d .
H7 H 0.9904 0.4865 0.4134 0.026 Uiso 1 1 calc R
O6 O 1.01258(13) 0.63592(12) 0.42600(7) 0.0240(3) Uani 1 1 d .
H6 H 1.0200 0.6319 0.4693 0.029 Uiso 1 1 calc R
O11 O 0.15691(12) 0.91885(13) 0.45860(7) 0.0213(3) Uani 1 1 d .
H11 H 0.1802 0.9321 0.4932 0.026 Uiso 1 1 calc R
O10 O 0.32897(13) 0.70331(12) 0.41552(7) 0.0243(3) Uani 1 1 d .
H10 H 0.2845 0.7087 0.4509 0.029 Uiso 1 1 calc R
O4 O 0.82735(13) 1.08434(12) 0.40352(7) 0.0230(3) Uani 1 1 d .
H4 H 0.7602 1.1518 0.3881 0.028 Uiso 1 1 calc R
O5 O 0.98060(12) 0.83957(12) 0.47611(7) 0.0195(3) Uani 1 1 d .
H5 H 1.0205 0.8801 0.4689 0.023 Uiso 1 1 calc R
O1 O 0.60363(13) 1.29844(14) 0.36819(8) 0.0299(4) Uani 1 1 d .
H1 H 0.5670 1.3593 0.3872 0.036 Uiso 1 1 calc R
O8 O 0.78757(12) 0.36210(13) 0.46971(8) 0.0257(3) Uani 1 1 d .
H8 H 0.8653 0.3210 0.4754 0.031 Uiso 1 1 calc R
O2 O 0.19505(13) 1.35658(14) 0.36247(9) 0.0309(4) Uani 1 1 d .
H2 H 0.1686 1.3034 0.3733 0.037 Uiso 1 1 calc R
C22 C 0.91912(17) 0.86419(18) 0.41201(10) 0.0178(4) Uani 1 1 d .
O13 O 0.36287(14) 1.40243(15) 0.41003(9) 0.0364(4) Uani 1 1 d .
H13 H 0.2866 1.4322 0.4160 0.044 Uiso 1 1 calc R
C14 C 0.25677(17) 1.19883(18) 0.25922(10) 0.0192(4) Uani 1 1 d .
H14 H 0.1714 1.2636 0.2673 0.023 Uiso 1 1 calc R
C23 C 0.93477(17) 0.76229(18) 0.38820(10) 0.0176(4) Uani 1 1 d .
C8 C 0.22780(17) 0.93188(18) 0.40052(10) 0.0175(4) Uani 1 1 d .
C4 C 0.67849(17) 0.68866(18) 0.30163(10) 0.0176(4) Uani 1 1 d .
H3 H 0.6527 0.7635 0.2625 0.021 Uiso 1 1 calc R
C5 C 0.80084(17) 0.62501(17) 0.32946(10) 0.0166(4) Uani 1 1 d .
C27 C 0.89187(17) 0.67318(18) 0.29733(10) 0.0177(4) Uani 1 1 d .
H27 H 0.9773 0.6011 0.3145 0.021 Uiso 1 1 calc R
C11 C 0.35404(17) 0.95701(18) 0.27915(10) 0.0186(4) Uani 1 1 d .
H15 H 0.3973 0.9660 0.2370 0.022 Uiso 1 1 calc R
C26 C 0.77440(17) 1.01639(17) 0.31100(10) 0.0167(4) Uani 1 1 d .
C3 C 0.59189(17) 0.64831(17) 0.32823(10) 0.0169(4) Uani 1 1 d .
C21 C 0.68660(17) 1.15279(17) 0.26792(10) 0.0182(4) Uani 1 1 d .
H21 H 0.7182 1.2085 0.2766 0.022 Uiso 1 1 calc R
C25 C 0.79440(17) 0.91105(18) 0.28825(10) 0.0188(4) Uani 1 1 d .
H25 H 0.7519 0.9271 0.2451 0.023 Uiso 1 1 calc R
C13 C 0.31024(17) 0.82366(18) 0.37827(10) 0.0183(4) Uani 1 1 d .
C2 C 0.63014(17) 0.54088(17) 0.38718(10) 0.0171(4) Uani 1 1 d .
C19 C 0.34785(18) 1.22587(18) 0.29015(10) 0.0189(4) Uani 1 1 d .
C28 C 0.83798(17) 0.98985(18) 0.37445(10) 0.0181(4) Uani 1 1 d .
C6 C 0.83583(17) 0.51661(18) 0.38747(10) 0.0180(4) Uani 1 1 d .
C18 C 0.47069(18) 1.17584(18) 0.27035(10) 0.0192(4) Uani 1 1 d .
H18 H 0.4970 1.1219 0.2391 0.023 Uiso 1 1 calc R
C7 C 0.46201(17) 0.71580(18) 0.29189(10) 0.0184(4) Uani 1 1 d .
H16 H 0.4287 0.6542 0.3081 0.022 Uiso 1 1 calc R
C16 C 0.51742(18) 1.27714(19) 0.34214(11) 0.0216(4) Uani 1 1 d .
C12 C 0.37394(17) 0.83462(18) 0.31653(10) 0.0173(4) Uani 1 1 d .
C9 C 0.21097(17) 1.05235(18) 0.36212(10) 0.0183(4) Uani 1 1 d .
C1 C 0.75208(18) 0.47311(17) 0.41466(10) 0.0182(4) Uani 1 1 d .
C17 C 0.55591(17) 1.20168(18) 0.29443(10) 0.0183(4) Uani 1 1 d .
C10 C 0.27363(17) 1.06696(18) 0.30059(10) 0.0179(4) Uani 1 1 d .
C20 C 0.31307(18) 1.30024(18) 0.33811(11) 0.0219(4) Uani 1 1 d .
C15 C 0.39678(19) 1.32647(19) 0.36356(11) 0.0233(5) Uani 1 1 d .
C24 C 0.87280(17) 0.78424(18) 0.32504(10) 0.0179(4) Uani 1 1 d .
C57 C 0.46607(19) 0.74264(19) 0.21016(11) 0.0233(4) Uani 1 1 d .
H57A H 0.3802 0.7873 0.1889 0.028 Uiso 1 1 calc R
H57B H 0.5016 0.8010 0.1922 0.028 Uiso 1 1 calc R
C37 C 0.88586(19) 0.70835(19) 0.21512(10) 0.0230(4) Uani 1 1 d .
H37A H 0.7999 0.7742 0.1969 0.028 Uiso 1 1 calc R
H37B H 0.9402 0.7469 0.1974 0.028 Uiso 1 1 calc R
C31 C 0.26412(19) 1.21601(19) 0.17790(10) 0.0225(4) Uani 1 1 d .
H31A H 0.3468 1.1505 0.1684 0.027 Uiso 1 1 calc R
H31B H 0.2012 1.2002 0.1611 0.027 Uiso 1 1 calc R
C34 C 0.68725(18) 1.16877(19) 0.18694(10) 0.0226(4) Uani 1 1 d .
H34A H 0.7742 1.1297 0.1730 0.027 Uiso 1 1 calc R
H34B H 0.6486 1.1218 0.1755 0.027 Uiso 1 1 calc R
C35 C 0.6185(2) 1.3083(2) 0.14299(11) 0.0316(5) Uani 1 1 d .
H35A H 0.5315 1.3479 0.1568 0.038 Uiso 1 1 calc R
H35B H 0.6574 1.3555 0.1538 0.038 Uiso 1 1 calc R
C29 C 0.5419(2) 0.6223(2) 0.18505(11) 0.0294(5) Uani 1 1 d .
H29A H 0.6270 0.5756 0.2076 0.035 Uiso 1 1 calc R
H29B H 0.5045 0.5653 0.2010 0.035 Uiso 1 1 calc R
C32 C 0.2436(2) 1.3476(2) 0.13488(12) 0.0343(5) Uani 1 1 d .
H32A H 0.1635 1.4138 0.1466 0.041 Uiso 1 1 calc R
H32B H 0.3101 1.3612 0.1490 0.041 Uiso 1 1 calc R
C38 C 0.9243(2) 0.5964(2) 0.18490(12) 0.0352(6) Uani 1 1 d .
H38A H 0.8671 0.5607 0.2000 0.042 Uiso 1 1 calc R
H38B H 1.0088 0.5284 0.2047 0.042 Uiso 1 1 calc R
C45 C 1.0200(2) 1.0662(3) 0.20866(14) 0.0399(6) Uani 1 1 d .
C48 C 1.1136(2) 0.8829(3) 0.12923(14) 0.0420(6) Uani 1 1 d .
C46 C 1.0752(2) 0.9362(2) 0.24271(13) 0.0380(6) Uani 1 1 d .
H46 H 1.0803 0.9098 0.2936 0.046 Uiso 1 1 calc R
C49 C 1.0568(2) 1.0133(3) 0.09457(14) 0.0422(6) Uani 1 1 d .
H49 H 1.0489 1.0398 0.0437 0.051 Uiso 1 1 calc R
C44 C 1.0108(2) 1.1068(3) 0.13167(14) 0.0412(6) Uani 1 1 d .
C47 C 1.1235(2) 0.8425(3) 0.20626(14) 0.0396(6) Uani 1 1 d .
C39 C 0.9234(3) 0.6345(3) 0.10377(13) 0.0461(7) Uani 1 1 d .
H39A H 0.8386 0.6969 0.0838 0.069 Uiso 1 1 calc R
H39B H 0.9535 0.5582 0.0865 0.069 Uiso 1 1 calc R
H39C H 0.9775 0.6729 0.0885 0.069 Uiso 1 1 calc R
C36 C 0.6199(3) 1.3209(3) 0.06356(13) 0.0544(8) Uani 1 1 d .
H36A H 0.7059 1.2785 0.0500 0.082 Uiso 1 1 calc R
H36B H 0.5794 1.4120 0.0370 0.082 Uiso 1 1 calc R
H36C H 0.5754 1.2803 0.0521 0.082 Uiso 1 1 calc R
C53 C 1.1829(2) 0.7082(3) 0.24128(15) 0.0474(7) Uani 1 1 d .
H53 H 1.1882 0.6802 0.2922 0.057 Uiso 1 1 calc R
C40 C 0.9695(2) 1.1624(3) 0.24656(15) 0.0467(7) Uani 1 1 d .
H40 H 0.9738 1.1369 0.2975 0.056 Uiso 1 1 calc R
C30 C 0.5484(3) 0.6520(2) 0.10471(13) 0.0464(7) Uani 1 1 d .
H30A H 0.4649 0.6928 0.0822 0.070 Uiso 1 1 calc R
H30B H 0.6015 0.5722 0.0913 0.070 Uiso 1 1 calc R
H30C H 0.5832 0.7104 0.0884 0.070 Uiso 1 1 calc R
C52 C 1.2322(3) 0.6191(3) 0.20340(17) 0.0545(7) Uani 1 1 d .
H52 H 1.2726 0.5301 0.2278 0.065 Uiso 1 1 calc R
C43 C 0.9535(2) 1.2418(3) 0.09676(16) 0.0493(7) Uani 1 1 d .
H43 H 0.9477 1.2708 0.0459 0.059 Uiso 1 1 calc R
C41 C 0.9153(3) 1.2901(3) 0.21110(17) 0.0529(7) Uani 1 1 d .
H41 H 0.8831 1.3526 0.2372 0.064 Uiso 1 1 calc R
C42 C 0.9074(3) 1.3287(3) 0.13577(17) 0.0528(7) Uani 1 1 d .
H42 H 0.8689 1.4177 0.1115 0.063 Uiso 1 1 calc R
C51 C 1.2230(3) 0.6595(3) 0.12756(17) 0.0561(8) Uani 1 1 d .
H51 H 1.2575 0.5972 0.1013 0.067 Uiso 1 1 calc R
C50 C 1.1651(3) 0.7870(3) 0.09173(16) 0.0519(7) Uani 1 1 d .
H50 H 1.1591 0.8120 0.0408 0.062 Uiso 1 1 calc R
C33 C 0.2426(3) 1.3645(3) 0.05488(13) 0.0522(7) Uani 1 1 d .
H33A H 0.3213 1.2985 0.0430 0.078 Uiso 1 1 calc R
H33B H 0.2320 1.4498 0.0297 0.078 Uiso 1 1 calc R
H33C H 0.1739 1.3561 0.0401 0.078 Uiso 1 1 calc R
N2 N 0.6718(2) 0.9564(3) 0.49595(14) 0.0799(9) Uani 1 1 d .
C69 C 0.6288(3) 0.9143(3) 0.46812(15) 0.0546(8) Uani 1 1 d .
N1 N 0.5718(3) 0.9827(3) 0.10857(19) 0.0858(9) Uani 1 1 d .
C54 C 0.6207(3) 0.9858(3) 0.0576(2) 0.0698(10) Uani 1 1 d .
C55 C 0.6810(4) 0.9870(4) -0.0105(2) 0.1125(16) Uani 1 1 d .
H55A H 0.7109 0.9043 -0.0207 0.169 Uiso 1 1 calc R
H55B H 0.7512 1.0017 -0.0073 0.169 Uiso 1 1 calc R
H55C H 0.6212 1.0559 -0.0490 0.169 Uiso 1 1 calc R
C56 C 0.5755(3) 0.8631(3) 0.43291(16) 0.0606(8) Uani 1 1 d .
H56A H 0.5423 0.9205 0.3848 0.091 Uiso 1 1 calc R
H56B H 0.5083 0.8555 0.4606 0.091 Uiso 1 1 calc R
H56C H 0.6393 0.7781 0.4292 0.091 Uiso 1 1 calc R

loop_
_atom_site_aniso_label
_atom_site_aniso_U_11
_atom_site_aniso_U_22
_atom_site_aniso_U_33
_atom_site_aniso_U_23
_atom_site_aniso_U_13
_atom_site_aniso_U_12
O9 0.0148(7) 0.0163(7) 0.0273(8) -0.0041(6) 0.0025(6) -0.0066(6)
O12 0.0251(8) 0.0186(7) 0.0222(8) -0.0074(6) 0.0059(6) -0.0093(6)
O7 0.0161(7) 0.0212(7) 0.0251(8) 0.0011(6) -0.0035(6) -0.0097(6)
O6 0.0301(8) 0.0170(7) 0.0196(7) -0.0019(6) -0.0060(6) -0.0079(6)
O11 0.0242(8) 0.0254(8) 0.0175(7) -0.0082(6) 0.0040(6) -0.0138(6)
O10 0.0274(8) 0.0177(7) 0.0235(8) -0.0037(6) 0.0089(6) -0.0098(6)
O4 0.0271(8) 0.0158(7) 0.0238(8) -0.0059(6) -0.0052(6) -0.0074(6)
O5 0.0203(7) 0.0196(7) 0.0198(7) -0.0025(6) -0.0042(6) -0.0111(6)
O1 0.0236(8) 0.0292(8) 0.0430(10) -0.0228(7) 0.0013(7) -0.0105(7)
O8 0.0151(7) 0.0197(7) 0.0310(8) 0.0051(6) -0.0012(6) -0.0058(6)
O2 0.0253(8) 0.0311(9) 0.0458(10) -0.0225(8) 0.0143(7) -0.0164(7)
C22 0.0163(10) 0.0226(10) 0.0149(10) -0.0039(8) -0.0014(8) -0.0100(8)
O13 0.0306(9) 0.0433(10) 0.0496(10) -0.0345(8) 0.0139(8) -0.0191(8)
C14 0.0158(10) 0.0175(10) 0.0235(11) -0.0062(8) 0.0017(8) -0.0073(8)
C23 0.0155(9) 0.0151(10) 0.0202(10) -0.0032(8) 0.0008(8) -0.0067(8)
C8 0.0163(10) 0.0224(10) 0.0160(10) -0.0052(8) 0.0025(8) -0.0113(8)
C4 0.0193(10) 0.0157(10) 0.0155(10) -0.0020(8) -0.0006(8) -0.0077(8)
C5 0.0171(10) 0.0152(9) 0.0180(10) -0.0066(8) 0.0027(8) -0.0073(8)
C27 0.0172(10) 0.0179(10) 0.0188(10) -0.0052(8) 0.0002(8) -0.0089(8)
C11 0.0164(10) 0.0230(10) 0.0170(10) -0.0050(8) 0.0007(8) -0.0102(8)
C26 0.0179(10) 0.0173(10) 0.0152(10) -0.0032(8) 0.0018(8) -0.0095(8)
C3 0.0173(10) 0.0144(9) 0.0185(10) -0.0080(8) 0.0010(8) -0.0054(8)
C21 0.0181(10) 0.0154(10) 0.0215(10) -0.0035(8) -0.0027(8) -0.0087(8)
C25 0.0176(10) 0.0220(10) 0.0177(10) -0.0046(8) -0.0008(8) -0.0103(8)
C13 0.0182(10) 0.0161(10) 0.0185(10) -0.0017(8) -0.0040(8) -0.0075(8)
C2 0.0183(10) 0.0160(10) 0.0207(10) -0.0076(8) 0.0041(8) -0.0102(8)
C19 0.0220(10) 0.0151(10) 0.0183(10) -0.0021(8) -0.0004(8) -0.0091(8)
C28 0.0184(10) 0.0182(10) 0.0210(10) -0.0080(8) 0.0016(8) -0.0100(8)
C6 0.0136(9) 0.0188(10) 0.0204(10) -0.0070(8) -0.0007(8) -0.0058(8)
C18 0.0225(10) 0.0163(10) 0.0188(10) -0.0057(8) 0.0022(8) -0.0090(8)
C7 0.0170(10) 0.0181(10) 0.0201(10) -0.0062(8) 0.0006(8) -0.0081(8)
C16 0.0213(10) 0.0198(10) 0.0250(11) -0.0061(9) -0.0039(8) -0.0101(9)
C12 0.0141(9) 0.0185(10) 0.0188(10) -0.0059(8) -0.0021(8) -0.0066(8)
C9 0.0153(10) 0.0188(10) 0.0202(10) -0.0067(8) -0.0018(8) -0.0067(8)
C1 0.0198(10) 0.0150(10) 0.0178(10) -0.0024(8) 0.0011(8) -0.0080(8)
C17 0.0185(10) 0.0154(10) 0.0181(10) -0.0025(8) -0.0009(8) -0.0068(8)
C10 0.0175(10) 0.0182(10) 0.0183(10) -0.0044(8) -0.0011(8) -0.0089(8)
C20 0.0187(10) 0.0196(10) 0.0264(11) -0.0069(9) 0.0037(8) -0.0086(9)
C15 0.0272(11) 0.0209(11) 0.0253(11) -0.0119(9) 0.0031(9) -0.0117(9)
C24 0.0165(10) 0.0194(10) 0.0189(10) -0.0046(8) 0.0032(8) -0.0101(8)
C57 0.0228(11) 0.0225(11) 0.0227(11) -0.0064(9) -0.0010(8) -0.0092(9)
C37 0.0245(11) 0.0270(11) 0.0184(10) -0.0057(9) 0.0036(8) -0.0138(9)
C31 0.0225(11) 0.0246(11) 0.0203(11) -0.0045(9) -0.0012(8) -0.0119(9)
C34 0.0206(10) 0.0230(11) 0.0223(11) -0.0052(9) -0.0005(8) -0.0095(9)
C35 0.0342(13) 0.0260(12) 0.0264(12) -0.0005(10) -0.0040(10) -0.0111(10)
C29 0.0329(12) 0.0283(12) 0.0273(12) -0.0120(10) 0.0032(10) -0.0131(10)
C32 0.0383(14) 0.0306(13) 0.0255(12) -0.0013(10) -0.0008(10) -0.0133(11)
C38 0.0403(14) 0.0358(13) 0.0293(13) -0.0143(11) 0.0036(10) -0.0156(11)
C45 0.0279(13) 0.0570(17) 0.0408(15) -0.0103(13) 0.0017(11) -0.0267(13)
C48 0.0371(14) 0.0511(16) 0.0399(15) -0.0056(13) -0.0006(12) -0.0261(13)
C46 0.0298(13) 0.0547(17) 0.0338(14) -0.0090(12) -0.0005(11) -0.0248(12)
C49 0.0400(15) 0.0543(17) 0.0320(14) -0.0051(12) 0.0007(11) -0.0258(13)
C44 0.0322(14) 0.0524(17) 0.0402(15) -0.0054(13) -0.0005(11) -0.0247(13)
C47 0.0303(13) 0.0506(16) 0.0422(15) -0.0056(13) -0.0001(11) -0.0262(12)
C39 0.0516(17) 0.0528(17) 0.0329(14) -0.0212(13) 0.0041(12) -0.0198(14)
C36 0.073(2) 0.0416(16) 0.0280(14) 0.0028(12) -0.0107(13) -0.0169(15)
C53 0.0403(15) 0.0556(18) 0.0444(16) 0.0017(14) -0.0042(12) -0.0287(14)
C40 0.0342(14) 0.0619(19) 0.0510(17) -0.0172(15) 0.0011(12) -0.0272(14)
C30 0.0641(18) 0.0407(15) 0.0317(14) -0.0152(12) 0.0074(13) -0.0213(14)
C52 0.0483(17) 0.0478(17) 0.067(2) -0.0080(15) -0.0024(15) -0.0265(14)
C43 0.0403(15) 0.0544(18) 0.0485(17) -0.0034(14) -0.0015(13) -0.0243(14)
C41 0.0414(16) 0.061(2) 0.067(2) -0.0242(16) 0.0038(14) -0.0287(15)
C42 0.0446(17) 0.0458(17) 0.065(2) -0.0113(15) -0.0005(14) -0.0209(14)
C51 0.0573(19) 0.0540(19) 0.063(2) -0.0202(16) 0.0053(15) -0.0291(16)
C50 0.0553(18) 0.063(2) 0.0452(17) -0.0156(15) 0.0034(14) -0.0341(16)
C33 0.075(2) 0.0453(16) 0.0266(14) 0.0013(12) -0.0001(13) -0.0266(15)
N2 0.0547(17) 0.158(3) 0.0503(16) -0.0477(18) 0.0152(13) -0.0607(19)
C69 0.0344(15) 0.087(2) 0.0390(16) -0.0249(16) 0.0052(12) -0.0231(16)
N1 0.086(2) 0.076(2) 0.098(3) -0.0233(19) 0.013(2) -0.0432(19)
C54 0.056(2) 0.0479(19) 0.099(3) -0.007(2) 0.007(2) -0.0272(17)
C55 0.084(3) 0.076(3) 0.136(4) 0.004(3) 0.034(3) -0.029(2)
C56 0.061(2) 0.072(2) 0.0572(19) -0.0367(17) 0.0077(15) -0.0284(17)

loop_
_atom_type_symbol
_atom_type_description
_atom_type_scat_dispersion_real
_atom_type_scat_dispersion_imag
_atom_type_scat_source
C C 0.0033 0.0016 'International Tables Vol C Tables 4.2.6.8 and 6.1.1.4'
H H 0.0000 0.0000 'International Tables Vol C Tables 4.2.6.8 and 6.1.1.4'
O O 0.0106 0.0060 'International Tables Vol C Tables 4.2.6.8 and 6.1.1.4'
N N 0.0061 0.0033 'International Tables Vol C Tables 4.2.6.8 and 6.1.1.4'

loop_
_geom_angle_atom_site_label_1
_geom_angle_atom_site_label_2
_geom_angle_atom_site_label_3
_geom_angle
C2 O9 H9 109.5
C9 O12 H12 109.5
C6 O7 H7 109.5
C23 O6 H6 109.5
C8 O11 H11 109.5
C13 O10 H10 109.5
C28 O4 H4 109.5
C22 O5 H5 109.5
C16 O1 H1 109.5
C1 O8 H8 109.5
C20 O2 H2 109.5
C23 C22 C28 120.34(17)
C23 C22 O5 119.49(16)
C28 C22 O5 120.08(16)
C15 O13 H13 109.5
C10 C14 C19 110.11(15)
C10 C14 C31 112.70(16)
C19 C14 C31 112.75(16)
C10 C14 H14 107.0
C19 C14 H14 107.0
C31 C14 H14 107.0
C22 C23 O6 121.31(17)
C22 C23 C24 120.62(17)
O6 C23 C24 118.07(16)
C9 C8 O11 120.53(17)
C9 C8 C13 120.14(17)
O11 C8 C13 119.19(17)
C5 C4 C3 123.55(18)
C5 C4 H3 118.2
C3 C4 H3 118.2
C6 C5 C4 117.12(17)
C6 C5 C27 121.82(17)
C4 C5 C27 121.06(17)
C24 C27 C5 110.64(15)
C24 C27 C37 111.78(16)
C5 C27 C37 112.52(16)
C24 C27 H27 107.2
C5 C27 H27 107.2
C37 C27 H27 107.2
C12 C11 C10 123.18(18)
C12 C11 H15 118.4
C10 C11 H15 118.4
C28 C26 C25 116.80(17)
C28 C26 C21 122.38(16)
C25 C26 C21 120.83(17)
C2 C3 C4 117.41(17)
C2 C3 C7 121.34(17)
C4 C3 C7 121.19(17)
C26 C21 C17 111.90(15)
C26 C21 C34 112.84(15)
C17 C21 C34 112.08(15)
C26 C21 H21 106.5
C17 C21 H21 106.5
C34 C21 H21 106.5
C24 C25 C26 123.82(18)
C24 C25 H25 118.1
C26 C25 H25 118.1
O10 C13 C12 117.89(17)
O10 C13 C8 121.26(17)
C12 C13 C8 120.83(17)
O9 C2 C1 115.84(16)
O9 C2 C3 123.71(17)
C1 C2 C3 120.41(17)
C20 C19 C18 117.47(17)
C20 C19 C14 122.22(17)
C18 C19 C14 120.30(17)
O4 C28 C22 115.73(17)
O4 C28 C26 123.25(17)
C22 C28 C26 121.00(17)
O7 C6 C1 114.84(17)
O7 C6 C5 124.45(17)
C1 C6 C5 120.70(17)
C17 C18 C19 122.73(18)
C17 C18 H18 118.6
C19 C18 H18 118.6
C12 C7 C3 111.79(15)
C12 C7 C57 113.37(15)
C3 C7 C57 111.62(16)
C12 C7 H16 106.5
C3 C7 H16 106.5
C57 C7 H16 106.5
O1 C16 C15 121.56(17)
O1 C16 C17 117.96(17)
C15 C16 C17 120.46(18)
C13 C12 C11 117.39(17)
C13 C12 C7 120.37(17)
C11 C12 C7 122.24(17)
O12 C9 C10 118.64(17)
O12 C9 C8 120.67(17)
C10 C9 C8 120.67(17)
O8 C1 C2 118.18(16)
O8 C1 C6 121.17(17)
C2 C1 C6 120.65(17)
C18 C17 C16 118.08(18)
C18 C17 C21 121.32(17)
C16 C17 C21 120.57(17)
C9 C10 C11 117.77(17)
C9 C10 C14 120.63(17)
C11 C10 C14 121.59(17)
O2 C20 C15 114.85(17)
O2 C20 C19 124.20(18)
C15 C20 C19 120.92(18)
O13 C15 C16 118.12(18)
O13 C15 C20 121.59(18)
C16 C15 C20 120.29(18)
C25 C24 C23 117.38(17)
C25 C24 C27 121.53(17)
C23 C24 C27 121.09(17)
C29 C57 C7 113.57(16)
C29 C57 H57A 108.9
C7 C57 H57A 108.9
C29 C57 H57B 108.9
C7 C57 H57B 108.9
H57A C57 H57B 107.7
C38 C37 C27 114.04(17)
C38 C37 H37A 108.7
C27 C37 H37A 108.7
C38 C37 H37B 108.7
C27 C37 H37B 108.7
H37A C37 H37B 107.6
C32 C31 C14 114.11(17)
C32 C31 H31A 108.7
C14 C31 H31A 108.7
C32 C31 H31B 108.7
C14 C31 H31B 108.7
H31A C31 H31B 107.6
C35 C34 C21 113.09(16)
C35 C34 H34A 109.0
C21 C34 H34A 109.0
C35 C34 H34B 109.0
C21 C34 H34B 109.0
H34A C34 H34B 107.8
C36 C35 C34 111.83(19)
C36 C35 H35A 109.3
C34 C35 H35A 109.3
C36 C35 H35B 109.3
C34 C35 H35B 109.3
H35A C35 H35B 107.9
C30 C29 C57 112.39(18)
C30 C29 H29A 109.1
C57 C29 H29A 109.1
C30 C29 H29B 109.1
C57 C29 H29B 109.1
H29A C29 H29B 107.9
C33 C32 C31 112.8(2)
C33 C32 H32A 109.0
C31 C32 H32A 109.0
C33 C32 H32B 109.0
C31 C32 H32B 109.0
H32A C32 H32B 107.8
C37 C38 C39 112.1(2)
C37 C38 H38A 109.2
C39 C38 H38A 109.2
C37 C38 H38B 109.2
C39 C38 H38B 109.2
H38A C38 H38B 107.9
C46 C45 C40 123.0(2)
C46 C45 C44 118.6(2)
C40 C45 C44 118.4(2)
C49 C48 C50 122.7(2)
C49 C48 C47 118.9(2)
C50 C48 C47 118.4(2)
C45 C46 C47 123.2(2)
C45 C46 H46 118.4
C47 C46 H46 118.4
C48 C49 C44 122.5(2)
C48 C49 H49 118.8
C44 C49 H49 118.8
C49 C44 C43 123.2(2)
C49 C44 C45 118.5(2)
C43 C44 C45 118.2(3)
C46 C47 C53 123.4(2)
C46 C47 C48 118.3(2)
C53 C47 C48 118.4(2)
C38 C39 H39A 109.5
C38 C39 H39B 109.5
H39A C39 H39B 109.5
C38 C39 H39C 109.5
H39A C39 H39C 109.5
H39B C39 H39C 109.5
C35 C36 H36A 109.5
C35 C36 H36B 109.5
H36A C36 H36B 109.5
C35 C36 H36C 109.5
H36A C36 H36C 109.5
H36B C36 H36C 109.5
C52 C53 C47 121.5(3)
C52 C53 H53 119.2
C47 C53 H53 119.2
C41 C40 C45 121.4(3)
C41 C40 H40 119.3
C45 C40 H40 119.3
C29 C30 H30A 109.5
C29 C30 H30B 109.5
H30A C30 H30B 109.5
C29 C30 H30C 109.5
H30A C30 H30C 109.5
H30B C30 H30C 109.5
C53 C52 C51 119.8(3)
C53 C52 H52 120.1
C51 C52 H52 120.1
C42 C43 C44 120.6(3)
C42 C43 H43 119.7
C44 C43 H43 119.7
C40 C41 C42 119.7(3)
C40 C41 H41 120.1
C42 C41 H41 120.1
C43 C42 C41 121.6(3)
C43 C42 H42 119.2
C41 C42 H42 119.2
C50 C51 C52 120.8(3)
C50 C51 H51 119.6
C52 C51 H51 119.6
C51 C50 C48 121.2(3)
C51 C50 H50 119.4
C48 C50 H50 119.4
C32 C33 H33A 109.5
C32 C33 H33B 109.5
H33A C33 H33B 109.5
C32 C33 H33C 109.5
H33A C33 H33C 109.5
H33B C33 H33C 109.5
N2 C69 C56 179.4(4)
N1 C54 C55 176.9(4)
C54 C55 H55A 109.5
C54 C55 H55B 109.5
H55A C55 H55B 109.5
C54 C55 H55C 109.5
H55A C55 H55C 109.5
H55B C55 H55C 109.5
C69 C56 H56A 109.5
C69 C56 H56B 109.5
H56A C56 H56B 109.5
C69 C56 H56C 109.5
H56A C56 H56C 109.5
H56B C56 H56C 109.5

loop_
_geom_bond_atom_site_label_1
_geom_bond_atom_site_label_2
_geom_bond_distance
O9 C2 1.385(2)
O9 H9 0.8400
O12 C9 1.382(2)
O12 H12 0.8400
O7 C6 1.389(2)
O7 H7 0.8400
O6 C23 1.389(2)
O6 H6 0.8400
O11 C8 1.392(2)
O11 H11 0.8400
O10 C13 1.375(2)
O10 H10 0.8400
O4 C28 1.385(2)
O4 H4 0.8400
O5 C22 1.398(2)
O5 H5 0.8400
O1 C16 1.381(2)
O1 H1 0.8400
O8 C1 1.379(2)
O8 H8 0.8400
O2 C20 1.384(2)
O2 H2 0.8400
C22 C23 1.386(3)
C22 C28 1.391(3)
O13 C15 1.381(2)
O13 H13 0.8400
C14 C10 1.524(3)
C14 C19 1.531(3)
C14 C31 1.538(3)
C14 H14 1.0000
C23 C24 1.395(3)
C8 C9 1.390(3)
C8 C13 1.394(3)
C4 C5 1.394(3)
C4 C3 1.395(3)
C4 H3 0.9500
C5 C6 1.392(3)
C5 C27 1.529(3)
C27 C24 1.523(3)
C27 C37 1.535(3)
C27 H27 1.0000
C11 C12 1.393(3)
C11 C10 1.395(3)
C11 H15 0.9500
C26 C28 1.393(3)
C26 C25 1.397(3)
C26 C21 1.522(3)
C3 C2 1.392(3)
C3 C7 1.528(3)
C21 C17 1.524(3)
C21 C34 1.533(3)
C21 H21 1.0000
C25 C24 1.389(3)
C25 H25 0.9500
C13 C12 1.390(3)
C2 C1 1.385(3)
C19 C20 1.390(3)
C19 C18 1.398(3)
C6 C1 1.390(3)
C18 C17 1.390(3)
C18 H18 0.9500
C7 C12 1.526(3)
C7 C57 1.533(3)
C7 H16 1.0000
C16 C15 1.385(3)
C16 C17 1.393(3)
C9 C10 1.386(3)
C20 C15 1.389(3)
C57 C29 1.520(3)
C57 H57A 0.9900
C57 H57B 0.9900
C37 C38 1.504(3)
C37 H37A 0.9900
C37 H37B 0.9900
C31 C32 1.515(3)
C31 H31A 0.9900
C31 H31B 0.9900
C34 C35 1.521(3)
C34 H34A 0.9900
C34 H34B 0.9900
C35 C36 1.510(3)
C35 H35A 0.9900
C35 H35B 0.9900
C29 C30 1.508(3)
C29 H29A 0.9900
C29 H29B 0.9900
C32 C33 1.512(3)
C32 H32A 0.9900
C32 H32B 0.9900
C38 C39 1.516(3)
C38 H38A 0.9900
C38 H38B 0.9900
C45 C46 1.382(3)
C45 C40 1.429(4)
C45 C44 1.437(3)
C48 C49 1.388(4)
C48 C50 1.421(4)
C48 C47 1.437(3)
C46 C47 1.386(3)
C46 H46 0.9500
C49 C44 1.394(4)
C49 H49 0.9500
C44 C43 1.434(4)
C47 C53 1.428(4)
C39 H39A 0.9800
C39 H39B 0.9800
C39 H39C 0.9800
C36 H36A 0.9800
C36 H36B 0.9800
C36 H36C 0.9800
C53 C52 1.363(4)
C53 H53 0.9500
C40 C41 1.367(4)
C40 H40 0.9500
C30 H30A 0.9800
C30 H30B 0.9800
C30 H30C 0.9800
C52 C51 1.415(4)
C52 H52 0.9500
C43 C42 1.359(4)
C43 H43 0.9500
C41 C42 1.405(4)
C41 H41 0.9500
C42 H42 0.9500
C51 C50 1.365(4)
C51 H51 0.9500
C50 H50 0.9500
C33 H33A 0.9800
C33 H33B 0.9800
C33 H33C 0.9800
N2 C69 1.152(4)
C69 C56 1.428(4)
N1 C54 1.117(4)
C54 C55 1.464(5)
C55 H55A 0.9800
C55 H55B 0.9800
C55 H55C 0.9800
C56 H56A 0.9800
C56 H56B 0.9800
C56 H56C 0.9800

loop_
_geom_torsion_atom_site_label_1
_geom_torsion_atom_site_label_2
_geom_torsion_atom_site_label_3
_geom_torsion_atom_site_label_4
_geom_torsion
C28 C22 C23 O6 -178.11(17)
O5 C22 C23 O6 -1.4(3)
C28 C22 C23 C24 2.2(3)
O5 C22 C23 C24 178.90(16)
C3 C4 C5 C6 -0.9(3)
C3 C4 C5 C27 179.26(17)
C6 C5 C27 C24 -99.4(2)
C4 C5 C27 C24 80.5(2)
C6 C5 C27 C37 134.78(18)
C4 C5 C27 C37 -45.4(2)
C5 C4 C3 C2 2.1(3)
C5 C4 C3 C7 -175.17(17)
C28 C26 C21 C17 -86.3(2)
C25 C26 C21 C17 93.4(2)
C28 C26 C21 C34 146.17(18)
C25 C26 C21 C34 -34.1(2)
C28 C26 C25 C24 0.0(3)
C21 C26 C25 C24 -179.77(17)
C9 C8 C13 O10 179.70(17)
O11 C8 C13 O10 -4.5(3)
C9 C8 C13 C12 -1.9(3)
O11 C8 C13 C12 173.91(17)
C4 C3 C2 O9 178.58(16)
C7 C3 C2 O9 -4.2(3)
C4 C3 C2 C1 -4.1(3)
C7 C3 C2 C1 173.20(17)
C10 C14 C19 C20 -98.6(2)
C31 C14 C19 C20 134.56(19)
C10 C14 C19 C18 81.6(2)
C31 C14 C19 C18 -45.2(2)
C23 C22 C28 O4 178.78(17)
O5 C22 C28 O4 2.1(3)
C23 C22 C28 C26 -2.4(3)
O5 C22 C28 C26 -179.06(16)
C25 C26 C28 O4 -179.99(17)
C21 C26 C28 O4 -0.2(3)
C25 C26 C28 C22 1.3(3)
C21 C26 C28 C22 -178.96(17)
C4 C5 C6 O7 -179.64(17)
C27 C5 C6 O7 0.2(3)
C4 C5 C6 C1 1.6(3)
C27 C5 C6 C1 -178.54(17)
C20 C19 C18 C17 -2.5(3)
C14 C19 C18 C17 177.26(17)
C2 C3 C7 C12 99.0(2)
C4 C3 C7 C12 -83.8(2)
C2 C3 C7 C57 -132.82(18)
C4 C3 C7 C57 44.3(2)
O10 C13 C12 C11 179.86(16)
C8 C13 C12 C11 1.4(3)
O10 C13 C12 C7 -0.3(3)
C8 C13 C12 C7 -178.78(17)
C10 C11 C12 C13 -0.4(3)
C10 C11 C12 C7 179.77(17)
C3 C7 C12 C13 -85.9(2)
C57 C7 C12 C13 146.92(18)
C3 C7 C12 C11 93.9(2)
C57 C7 C12 C11 -33.3(2)
O11 C8 C9 O12 4.0(3)
C13 C8 C9 O12 179.75(17)
O11 C8 C9 C10 -174.39(17)
C13 C8 C9 C10 1.4(3)
O9 C2 C1 O8 2.2(3)
C3 C2 C1 O8 -175.33(16)
O9 C2 C1 C6 -177.52(16)
C3 C2 C1 C6 4.9(3)
O7 C6 C1 O8 -2.3(3)
C5 C6 C1 O8 176.62(17)
O7 C6 C1 C2 177.46(16)
C5 C6 C1 C2 -3.7(3)
C19 C18 C17 C16 2.2(3)
C19 C18 C17 C21 -175.91(17)
O1 C16 C17 C18 177.48(17)
C15 C16 C17 C18 -1.2(3)
O1 C16 C17 C21 -4.4(3)
C15 C16 C17 C21 176.97(18)
C26 C21 C17 C18 -85.2(2)
C34 C21 C17 C18 42.7(2)
C26 C21 C17 C16 96.7(2)
C34 C21 C17 C16 -135.38(19)
O12 C9 C10 C11 -178.80(16)
C8 C9 C10 C11 -0.4(3)
O12 C9 C10 C14 2.6(3)
C8 C9 C10 C14 -178.96(17)
C12 C11 C10 C9 -0.1(3)
C12 C11 C10 C14 178.48(17)
C19 C14 C10 C9 86.9(2)
C31 C14 C10 C9 -146.23(18)
C19 C14 C10 C11 -91.6(2)
C31 C14 C10 C11 35.2(2)
C18 C19 C20 O2 179.75(18)
C14 C19 C20 O2 0.0(3)
C18 C19 C20 C15 1.8(3)
C14 C19 C20 C15 -177.97(18)
O1 C16 C15 O13 2.4(3)
C17 C16 C15 O13 -178.96(18)
O1 C16 C15 C20 -178.05(18)
C17 C16 C15 C20 0.5(3)
O2 C20 C15 O13 0.5(3)
C19 C20 C15 O13 178.61(18)
O2 C20 C15 C16 -179.01(18)
C19 C20 C15 C16 -0.9(3)
C26 C25 C24 C23 -0.2(3)
C26 C25 C24 C27 -179.48(17)
C22 C23 C24 C25 -0.9(3)
O6 C23 C24 C25 179.37(16)
C22 C23 C24 C27 178.39(17)
O6 C23 C24 C27 -1.3(3)
C5 C27 C24 C25 -92.4(2)
C37 C27 C24 C25 33.8(2)
C5 C27 C24 C23 88.3(2)
C37 C27 C24 C23 -145.48(18)
C12 C7 C57 C29 -173.33(17)
C3 C7 C57 C29 59.4(2)
C24 C27 C37 C38 170.64(17)
C5 C27 C37 C38 -64.2(2)
C10 C14 C31 C32 178.11(17)
C19 C14 C31 C32 -56.5(2)
C26 C21 C34 C35 -169.57(17)
C17 C21 C34 C35 63.0(2)
C21 C34 C35 C36 -179.6(2)
C7 C57 C29 C30 -177.7(2)
C14 C31 C32 C33 -176.1(2)
C27 C37 C38 C39 -176.97(19)
C40 C45 C46 C47 179.5(2)
C44 C45 C46 C47 0.7(3)
C50 C48 C49 C44 -177.4(2)
C47 C48 C49 C44 1.1(4)
C48 C49 C44 C43 179.1(2)
C48 C49 C44 C45 -1.6(4)
C46 C45 C44 C49 0.7(3)
C40 C45 C44 C49 -178.2(2)
C46 C45 C44 C43 -179.9(2)
C40 C45 C44 C43 1.2(3)
C45 C46 C47 C53 178.6(2)
C45 C46 C47 C48 -1.2(3)
C49 C48 C47 C46 0.3(3)
C50 C48 C47 C46 178.8(2)
C49 C48 C47 C53 -179.5(2)
C50 C48 C47 C53 -1.0(3)
C46 C47 C53 C52 -178.2(2)
C48 C47 C53 C52 1.6(4)
C46 C45 C40 C41 -179.8(2)
C44 C45 C40 C41 -1.0(4)
C47 C53 C52 C51 -1.1(4)
C49 C44 C43 C42 178.2(2)
C45 C44 C43 C42 -1.1(4)
C45 C40 C41 C42 0.7(4)
C44 C43 C42 C41 0.8(4)
C40 C41 C42 C43 -0.6(4)
C53 C52 C51 C50 -0.1(4)
C52 C51 C50 C48 0.7(4)
C49 C48 C50 C51 178.4(3)
C47 C48 C50 C51 -0.1(4)
